data_7226454
loop_
_publ_author_name
'de Vries, Elise J. C.'
'Kantengwa, Sylvia'
'Ayamine, Alban'
'B\'athori, Nikoletta B.'

_publ_section_title
;
 Testing the limits of synthon engineering: salts of salicylic and
 sulfosalicylic acid with nucleobases and derivatives
;
_journal_issue 39
_journal_name_full CrystEngComm
_journal_page_first 7573
_journal_paper_doi 10.1039/C6CE01534D
_journal_volume 18
_journal_year 2016
_chemical_formula_sum 'C14 H12 N2 O3'
_chemical_formula_weight 256.26
_chemical_melting_point 399(2)
_chemical_name_common '[BIM+][SA-]'
_chemical_name_systematic 'benzimidazolium salicylate'
_space_group_crystal_system monoclinic
_space_group_IT_number 14
_space_group_name_Hall '-P 2ybc'
_space_group_name_H-M_alt 'P 1 21/c 1'
_symmetry_space_group_name_Hall '-P 2ybc'
_symmetry_space_group_name_H-M 'P 1 21/c 1'
_atom_sites_solution_hydrogens geom
_atom_sites_solution_primary direct
_atom_sites_solution_secondary difmap
_audit_creation_method SHELXL-97
_audit_update_record
;
2016-08-13 deposited with the CCDC.
2016-09-01 downloaded from the CCDC.
;
_cell_angle_alpha 90.00
_cell_angle_beta 95.147(2)
_cell_angle_gamma 90.00
_cell_formula_units_Z 4
_cell_length_a 7.3538(4)
_cell_length_b 6.7000(4)
_cell_length_c 24.9855(15)
_cell_measurement_reflns_used 2558
_cell_measurement_temperature 173(2)
_cell_measurement_theta_max 28.36
_cell_measurement_theta_min 2.78
_cell_volume 1226.08(12)
_computing_cell_refinement Saint-Plus
_computing_data_collection 'Bruker DUO APEX II'
_computing_data_reduction Saint-Plus
_computing_molecular_graphics X-Seed
_computing_publication_material X-Seed
_computing_structure_refinement 'SHELXL-97 (Sheldrick, 1997)'
_computing_structure_solution 'SHELXS-97 (Sheldrick, 1990)'
_diffrn_ambient_temperature 173(2)
_diffrn_measured_fraction_theta_full 0.995
_diffrn_measured_fraction_theta_max 0.995
_diffrn_measurement_device_type 'Bruker DUO APEX II'
_diffrn_radiation_monochromator graphite
_diffrn_radiation_source 'fine-focus sealed tube'
_diffrn_radiation_type MoK\a
_diffrn_radiation_wavelength 0.71073
_diffrn_reflns_av_R_equivalents 0.0298
_diffrn_reflns_av_sigmaI/netI 0.0254
_diffrn_reflns_limit_h_max 9
_diffrn_reflns_limit_h_min -9
_diffrn_reflns_limit_k_max 8
_diffrn_reflns_limit_k_min -8
_diffrn_reflns_limit_l_max 33
_diffrn_reflns_limit_l_min -33
_diffrn_reflns_number 12298
_diffrn_reflns_theta_full 28.36
_diffrn_reflns_theta_max 28.36
_diffrn_reflns_theta_min 2.78
_exptl_absorpt_coefficient_mu 0.100
_exptl_absorpt_correction_T_max 0.9775
_exptl_absorpt_correction_T_min 0.9631
_exptl_absorpt_correction_type multi-scan
_exptl_absorpt_process_details 'SADABS Bruker 2001'
_exptl_crystal_colour 'light pink'
_exptl_crystal_density_diffrn 1.388
_exptl_crystal_density_method 'not measured'
_exptl_crystal_description blocks
_exptl_crystal_F_000 536
_exptl_crystal_recrystallization_method 'Re-crystallisation from solvent: methanol'
_exptl_crystal_size_max 0.38
_exptl_crystal_size_mid 0.27
_exptl_crystal_size_min 0.23
_refine_diff_density_max 0.372
_refine_diff_density_min -0.240
_refine_diff_density_rms 0.044
_refine_ls_extinction_method none
_refine_ls_goodness_of_fit_ref 1.060
_refine_ls_hydrogen_treatment noref
_refine_ls_matrix_type full
_refine_ls_number_parameters 181
_refine_ls_number_reflns 3047
_refine_ls_number_restraints 0
_refine_ls_restrained_S_all 1.060
_refine_ls_R_factor_all 0.0477
_refine_ls_R_factor_gt 0.0392
_refine_ls_shift/su_max 0.000
_refine_ls_shift/su_mean 0.000
_refine_ls_structure_factor_coef Fsqd
_refine_ls_weighting_details 'calc w=1/[\s^2^(Fo^2^)+(0.0547P)^2^+0.2722P] where P=(Fo^2^+2Fc^2^)/3'
_refine_ls_weighting_scheme calc
_refine_ls_wR_factor_gt 0.1006
_refine_ls_wR_factor_ref 0.1072
_reflns_number_gt 2558
_reflns_number_total 3047
_reflns_threshold_expression >2sigma(I)
_cod_data_source_file c6ce01534d2.cif
_cod_data_source_block 1
_cod_depositor_comments
;
The following automatic conversions were performed:

'_chemical_melting_point' value '397-401' was changed to '399(2)' -
the average value was taken and precision was estimated.

Automatic conversion script
Id: cif_fix_values 4268 2015-11-12 08:31:59Z antanas 

 Adding full bibliography for 7226454--7226460.cif.
;
_cod_database_code 7226454

loop_
_symmetry_equiv_pos_as_xyz
'x, y, z'
'-x, y+1/2, -z+1/2'
'-x, -y, -z'
'x, -y-1/2, z-1/2'

loop_
_atom_site_label
_atom_site_type_symbol
_atom_site_fract_x
_atom_site_fract_y
_atom_site_fract_z
_atom_site_U_iso_or_equiv
_atom_site_adp_type
_atom_site_occupancy
_atom_site_symmetry_multiplicity
_atom_site_calc_flag
_atom_site_refinement_flags
O8 O 0.02503(12) 0.97854(12) 0.08957(3) 0.0308(2) Uani 1 1 d .
O9 O -0.15543(14) 0.73888(13) 0.11727(4) 0.0357(2) Uani 1 1 d .
O10 O -0.35997(13) 0.80643(14) 0.19241(4) 0.0374(2) Uani 1 1 d .
H10 H -0.3172 0.7415 0.1677 0.045 Uiso 1 1 calc R
N11 N 0.18519(13) 0.71639(14) 0.03161(4) 0.0244(2) Uani 1 1 d .
H11 H 0.133(2) 0.825(3) 0.0515(7) 0.054(5) Uiso 1 1 d .
N18 N 0.20632(13) 0.49392(14) -0.03166(4) 0.0241(2) Uani 1 1 d .
H18 H 0.183(2) 0.426(3) -0.0657(7) 0.050(5) Uiso 1 1 d .
C1 C -0.13959(14) 1.04423(16) 0.16492(4) 0.0207(2) Uani 1 1 d .
C6 C -0.27412(15) 0.98463(17) 0.19817(4) 0.0234(2) Uani 1 1 d .
C7 C -0.08522(15) 0.91211(16) 0.12096(4) 0.0229(2) Uani 1 1 d .
C2 C -0.05731(15) 1.23091(17) 0.17360(5) 0.0252(2) Uani 1 1 d .
H2 H 0.0340 1.2724 0.1514 0.030 Uiso 1 1 calc R
C4 C -0.24062(17) 1.29514(19) 0.24623(5) 0.0293(3) Uani 1 1 d .
H4 H -0.2751 1.3808 0.2739 0.035 Uiso 1 1 calc R
C17 C 0.29237(14) 0.41295(17) 0.01505(4) 0.0227(2) Uani 1 1 d .
C19 C 0.14343(15) 0.67329(17) -0.02000(5) 0.0250(2) Uani 1 1 d .
H19 H 0.0776 0.7590 -0.0451 0.030 Uiso 1 1 calc R
C5 C -0.32415(16) 1.11194(19) 0.23866(4) 0.0277(3) Uani 1 1 d .
H5 H -0.4157 1.0722 0.2610 0.033 Uiso 1 1 calc R
C3 C -0.10631(16) 1.35645(18) 0.21390(5) 0.0288(3) Uani 1 1 d .
H3 H -0.0491 1.4828 0.2194 0.035 Uiso 1 1 calc R
C12 C 0.27889(14) 0.55504(17) 0.05540(4) 0.0235(2) Uani 1 1 d .
C16 C 0.37495(16) 0.22843(18) 0.02553(5) 0.0301(3) Uani 1 1 d .
H16 H 0.3828 0.1313 -0.0019 0.036 Uiso 1 1 calc R
C13 C 0.35024(17) 0.5203(2) 0.10800(5) 0.0325(3) Uani 1 1 d .
H13 H 0.3420 0.6169 0.1355 0.039 Uiso 1 1 calc R
C14 C 0.43380(18) 0.3377(2) 0.11815(5) 0.0390(3) Uani 1 1 d .
H14 H 0.4854 0.3087 0.1535 0.047 Uiso 1 1 calc R
C15 C 0.44468(18) 0.1940(2) 0.07772(6) 0.0371(3) Uani 1 1 d .
H15 H 0.5017 0.0696 0.0866 0.044 Uiso 1 1 calc R

loop_
_atom_site_aniso_label
_atom_site_aniso_U_11
_atom_site_aniso_U_22
_atom_site_aniso_U_33
_atom_site_aniso_U_23
_atom_site_aniso_U_13
_atom_site_aniso_U_12
O8 0.0406(5) 0.0246(4) 0.0297(4) -0.0002(3) 0.0176(4) 0.0031(4)
O9 0.0545(6) 0.0245(4) 0.0301(5) -0.0084(3) 0.0151(4) -0.0088(4)
O10 0.0436(5) 0.0318(5) 0.0396(5) -0.0083(4) 0.0191(4) -0.0133(4)
N11 0.0261(5) 0.0216(5) 0.0264(5) -0.0024(4) 0.0071(4) -0.0002(4)
N18 0.0265(5) 0.0235(5) 0.0230(5) -0.0023(4) 0.0059(4) -0.0014(4)
C1 0.0221(5) 0.0213(5) 0.0187(5) -0.0009(4) 0.0023(4) 0.0020(4)
C6 0.0239(5) 0.0247(6) 0.0219(5) -0.0009(4) 0.0031(4) -0.0011(4)
C7 0.0290(5) 0.0207(5) 0.0193(5) -0.0005(4) 0.0033(4) 0.0033(4)
C2 0.0250(5) 0.0245(6) 0.0264(6) -0.0005(4) 0.0036(4) -0.0011(4)
C4 0.0308(6) 0.0323(6) 0.0243(6) -0.0089(5) 0.0002(4) 0.0082(5)
C17 0.0198(5) 0.0235(5) 0.0256(5) -0.0018(4) 0.0055(4) -0.0022(4)
C19 0.0261(5) 0.0233(5) 0.0265(6) 0.0018(4) 0.0072(4) -0.0013(4)
C5 0.0261(5) 0.0345(6) 0.0229(5) -0.0025(5) 0.0057(4) 0.0029(5)
C3 0.0324(6) 0.0224(5) 0.0307(6) -0.0064(4) -0.0014(5) -0.0003(5)
C12 0.0210(5) 0.0239(5) 0.0260(5) -0.0025(4) 0.0052(4) -0.0020(4)
C16 0.0258(5) 0.0255(6) 0.0394(7) -0.0028(5) 0.0055(5) 0.0016(4)
C13 0.0320(6) 0.0385(7) 0.0266(6) -0.0056(5) 0.0005(5) -0.0014(5)
C14 0.0357(7) 0.0475(8) 0.0326(7) 0.0048(6) -0.0048(5) 0.0035(6)
C15 0.0305(6) 0.0330(7) 0.0469(8) 0.0061(6) -0.0010(5) 0.0063(5)

loop_
_atom_type_symbol
_atom_type_description
_atom_type_scat_dispersion_real
_atom_type_scat_dispersion_imag
_atom_type_scat_source
C C 0.0033 0.0016 'International Tables Vol C Tables 4.2.6.8 and 6.1.1.4'
H H 0.0000 0.0000 'International Tables Vol C Tables 4.2.6.8 and 6.1.1.4'
N N 0.0061 0.0033 'International Tables Vol C Tables 4.2.6.8 and 6.1.1.4'
O O 0.0106 0.0060 'International Tables Vol C Tables 4.2.6.8 and 6.1.1.4'

loop_
_geom_angle_atom_site_label_1
_geom_angle_atom_site_label_2
_geom_angle_atom_site_label_3
_geom_angle
C19 N11 C12 107.99(9)
C19 N18 C17 108.10(9)
C2 C1 C6 118.71(10)
C2 C1 C7 120.26(9)
C6 C1 C7 121.03(10)
O10 C6 C5 117.73(10)
O10 C6 C1 122.31(10)
C5 C6 C1 119.96(10)
O8 C7 O9 123.92(10)
O8 C7 C1 118.61(10)
O9 C7 C1 117.47(9)
C3 C2 C1 121.28(10)
C5 C4 C3 120.91(10)
N18 C17 C16 131.61(10)
N18 C17 C12 106.51(10)
C16 C17 C12 121.85(11)
N18 C19 N11 110.73(10)
C4 C5 C6 120.00(10)
C2 C3 C4 119.15(11)
N11 C12 C13 131.81(11)
N11 C12 C17 106.65(10)
C13 C12 C17 121.53(11)
C15 C16 C17 116.48(11)
C14 C13 C12 116.48(11)
C13 C14 C15 121.89(12)
C16 C15 C14 121.76(12)

loop_
_geom_bond_atom_site_label_1
_geom_bond_atom_site_label_2
_geom_bond_distance
O8 C7 1.2589(13)
O9 C7 1.2703(14)
O10 C6 1.3522(14)
N11 C19 1.3303(15)
N11 C12 1.3869(15)
N18 C19 1.3293(15)
N18 C17 1.3870(15)
C1 C2 1.3978(15)
C1 C6 1.4056(15)
C1 C7 1.4929(14)
C6 C5 1.3975(15)
C2 C3 1.3842(16)
C4 C5 1.3780(18)
C4 C3 1.3928(17)
C17 C16 1.3919(16)
C17 C12 1.3967(15)
C12 C13 1.3902(17)
C16 C15 1.3772(19)
C13 C14 1.3819(19)
C14 C15 1.403(2)

loop_
_geom_hbond_atom_site_label_D
_geom_hbond_atom_site_label_H
_geom_hbond_atom_site_label_A
_geom_hbond_distance_DH
_geom_hbond_distance_HA
_geom_hbond_distance_DA
_geom_hbond_angle_DHA
_geom_hbond_site_symmetry_A
N11 H11 O8 0.980(18) 1.651(19) 2.6220(12) 170.2(16) .
O10 H10 O9 0.84 1.81 2.5492(12) 146.2 .
N18 H18 O9 0.966(17) 1.696(18) 2.6467(13) 167.3(16) 3_565
C19 H19 O8 0.95 2.18 3.1001(15) 163.2 3_575
